data_4116106
loop_
_publ_author_name
'Kenji Matsuda'
'Masahiro Irie'

_publ_contact_author
;Dr. Kenji Matsuda
Department of Chemistry and Biochemistry,
Graduate School of Engineering,
Kyushu University, 6-10-1 Hakozaki,
Higashi-ku, Fukuoka 812-8581, Japan
;
_publ_contact_author_email ' kmatsuda@cstf.kyushu-u.ac.jp '
_publ_contact_author_fax ' 81(92)6423568 '
_publ_contact_author_phone ' 81(92)6424132 '
_publ_section_title
;
 A Diarylethene with Two Nitronyl Nitroxides: Photoswitching of
 Intramolecular Magnetic Interaction
;
_journal_name_full 'Journal of the American Chemical Society'
_journal_page_first 7195
_journal_page_last 7201
_journal_paper_doi 10.1021/ja000605v
_journal_volume 122
_journal_year 2000
_chemical_formula_moiety 'C37 H36 F6 N4 O4 S2'
_chemical_formula_sum 'C38 H38 Cl2 F6 N4 O4 S2'
_chemical_formula_weight 863.74
_chemical_name_common 2b
_chemical_name_systematic
;\
3,3,4,4,5,5-hexafluoro-11,20-bis(1-oxyl-3-oxide-4,4,5,5-\
tetramethylimidazolin-2-yl)-15,16-dimethyl-14,17-\
dithiahexacyclo[14.7.0.0^2,6^.0^7,15^.0^8,13^.0^18,23^]tricosa\
-1(2),6(7),8(13),9,11,18(23),19,21-octane
;
_space_group_IT_number 14
_symmetry_cell_setting monoclinic
_symmetry_space_group_name_Hall '-P 2ybc'
_symmetry_space_group_name_H-M 'P 1 21/c 1'
_atom_sites_solution_hydrogens geom
_atom_sites_solution_primary direct
_atom_sites_solution_secondary difmap
_audit_creation_method SHELXL-97
_cell_angle_alpha 90.00
_cell_angle_beta 90.513(3)
_cell_angle_gamma 90.00
_cell_formula_units_Z 8
_cell_length_a 12.2767(18)
_cell_length_b 23.850(4)
_cell_length_c 26.549(4)
_cell_measurement_temperature 111(2)
_cell_measurement_theta_max 20.82
_cell_measurement_theta_min 1.15
_cell_volume 7773(2)
_computing_cell_refinement 'Bruker SMART'
_computing_data_collection 'Bruker SMART'
_computing_data_reduction 'Bruker SHELXTL'
_computing_molecular_graphics 'Bruker SHELXTL'
_computing_publication_material 'Bruker SHELXTL'
_computing_structure_refinement 'SHELXL-97 (Sheldrick, 1997)'
_computing_structure_solution 'SHELXS-97 (Sheldrick, 1990)'
_diffrn_ambient_temperature 111(2)
_diffrn_measured_fraction_theta_full 1.000
_diffrn_measured_fraction_theta_max 1.000
_diffrn_measurement_device_type 'CCD area detector'
_diffrn_measurement_method 'phi and omega scans'
_diffrn_radiation_monochromator graphite
_diffrn_radiation_source 'fine-focus sealed tube'
_diffrn_radiation_type MoK\a
_diffrn_radiation_wavelength 0.71073
_diffrn_reflns_av_R_equivalents 0.0000
_diffrn_reflns_av_sigmaI/netI 0.0388
_diffrn_reflns_limit_h_max 12
_diffrn_reflns_limit_h_min -12
_diffrn_reflns_limit_k_max 23
_diffrn_reflns_limit_k_min 0
_diffrn_reflns_limit_l_max 26
_diffrn_reflns_limit_l_min 0
_diffrn_reflns_number 8143
_diffrn_reflns_theta_full 20.82
_diffrn_reflns_theta_max 20.82
_diffrn_reflns_theta_min 1.15
_exptl_absorpt_coefficient_mu 0.350
_exptl_absorpt_correction_type none
_exptl_crystal_colour black
_exptl_crystal_density_diffrn 1.476
_exptl_crystal_description plate
_exptl_crystal_F_000 3568
_exptl_crystal_size_max 0.8
_exptl_crystal_size_mid 0.2
_exptl_crystal_size_min 0.05
_refine_diff_density_max 0.747
_refine_diff_density_min -0.888
_refine_diff_density_rms 0.118
_refine_ls_extinction_method none
_refine_ls_goodness_of_fit_ref 1.177
_refine_ls_hydrogen_treatment mixed
_refine_ls_matrix_type full
_refine_ls_number_parameters 1001
_refine_ls_number_reflns 8143
_refine_ls_number_restraints 0
_refine_ls_restrained_S_all 1.177
_refine_ls_R_factor_all 0.1375
_refine_ls_R_factor_gt 0.1153
_refine_ls_shift/su_max 0.000
_refine_ls_shift/su_mean 0.000
_refine_ls_structure_factor_coef Fsqd
_refine_ls_weighting_details 'calc w=1/[\s^2^(Fo^2^)+(0.0820P)^2^+120.2008P] where P=(Fo^2^+2Fc^2^)/3'
_refine_ls_weighting_scheme calc
_refine_ls_wR_factor_gt 0.2893
_refine_ls_wR_factor_ref 0.3026
_reflns_number_gt 6415
_reflns_number_total 8143
_reflns_threshold_expression >2sigma(I)
_cod_data_source_file ja000605v_2.cif
_cod_data_source_block 2b
_cod_depositor_comments
;
 Correcting the _chemical_name_systematic data item value by replacing
 the '<', '>' symbols with the '^' symbol. This is the preferred way of
 denoting superscript symbols in CIF files.

 Antanas Vaitkus,
 2018-10-12
;
_cod_database_code 4116106

loop_
_symmetry_equiv_pos_as_xyz
'x, y, z'
'-x, y+1/2, -z+1/2'
'-x, -y, -z'
'x, -y-1/2, z-1/2'

loop_
_atom_site_label
_atom_site_type_symbol
_atom_site_fract_x
_atom_site_fract_y
_atom_site_fract_z
_atom_site_U_iso_or_equiv
_atom_site_adp_type
_atom_site_occupancy
_atom_site_symmetry_multiplicity
_atom_site_calc_flag
_atom_site_refinement_flags
_atom_site_disorder_assembly
_atom_site_disorder_group
S1 S 0.1331(3) 0.76859(14) 0.37340(11) 0.0406(9) Uani 1 1 d . . .
S2 S 0.0354(3) 0.71913(14) 0.25972(11) 0.0414(9) Uani 1 1 d . . .
S3 S 0.3637(2) 0.26248(13) 0.12294(11) 0.0356(8) Uani 1 1 d . . .
S4 S 0.4714(3) 0.22801(13) 0.00690(11) 0.0362(8) Uani 1 1 d . . .
F1 F -0.0688(9) 0.5979(3) 0.4854(3) 0.089(3) Uani 1 1 d . A .
F2 F 0.0777(7) 0.5570(4) 0.4620(4) 0.090(3) Uani 1 1 d . A .
F3A F -0.1891(8) 0.5366(5) 0.4433(3) 0.043(4) Uiso 0.71(2) 1 d P A 5
F3B F -0.142(3) 0.5035(15) 0.4435(11) 0.072(11) Uiso 0.29(2) 1 d P A 6
F4A F -0.0596(9) 0.4821(4) 0.4289(4) 0.045(4) Uiso 0.71(2) 1 d P A 5
F4B F 0.014(3) 0.4932(13) 0.4180(11) 0.073(11) Uiso 0.29(2) 1 d P A 6
F5 F -0.2077(6) 0.5501(3) 0.3543(3) 0.0482(19) Uani 1 1 d . A .
F6 F -0.0576(6) 0.5082(3) 0.3353(3) 0.0492(19) Uani 1 1 d . A .
F7 F 0.4341(6) 0.0533(3) 0.2083(3) 0.054(2) Uani 1 1 d . B .
F8 F 0.6018(6) 0.0789(3) 0.2114(3) 0.057(2) Uani 1 1 d . B .
F9 F 0.4572(8) -0.0103(3) 0.1345(3) 0.071(3) Uani 1 1 d . . .
F10 F 0.6141(8) -0.0185(3) 0.1684(3) 0.077(3) Uani 1 1 d . . .
F11 F 0.5712(7) 0.0097(3) 0.0587(3) 0.055(2) Uani 1 1 d . B .
F12 F 0.7041(6) 0.0446(3) 0.1010(3) 0.058(2) Uani 1 1 d . B .
O1 O 0.2306(7) 0.7595(4) 0.6333(3) 0.052(2) Uani 1 1 d . . .
O2 O 0.2704(9) 0.8926(4) 0.5099(4) 0.075(3) Uani 1 1 d . . .
O3 O -0.0026(7) 0.6685(4) 0.0768(3) 0.048(2) Uani 1 1 d . . .
O4 O -0.3160(7) 0.5690(4) 0.1090(3) 0.056(3) Uani 1 1 d . . .
O5 O 0.3145(8) 0.2386(4) 0.3825(3) 0.054(3) Uani 1 1 d . . .
O6 O 0.1374(8) 0.3422(4) 0.2606(4) 0.067(3) Uani 1 1 d . . .
O7 O 0.4928(8) 0.1839(5) -0.1783(3) 0.066(3) Uani 1 1 d . . .
O8 O 0.8167(8) 0.0948(4) -0.1537(3) 0.059(3) Uani 1 1 d . . .
N1 N 0.2551(8) 0.8035(5) 0.6095(4) 0.037(3) Uani 1 1 d . . .
N2 N 0.2736(8) 0.8667(5) 0.5507(4) 0.042(3) Uani 1 1 d . . .
N3 N -0.0901(8) 0.6402(4) 0.0709(4) 0.038(3) Uani 1 1 d . . .
N4 N -0.2373(9) 0.5923(4) 0.0860(4) 0.044(3) Uani 1 1 d . . .
N5 N 0.2575(8) 0.2764(4) 0.3602(4) 0.040(3) Uani 1 1 d . . .
N6 N 0.1758(9) 0.3244(5) 0.3029(4) 0.047(3) Uani 1 1 d . . .
N7 N 0.5830(8) 0.1599(4) -0.1860(4) 0.038(3) Uani 1 1 d . . .
N8 N 0.7360(9) 0.1172(4) -0.1743(4) 0.040(3) Uani 1 1 d . . .
C1A C 0.0314(16) 0.7126(7) 0.3639(6) 0.028(6) Uiso 0.68(4) 1 d P A 1
C1B C 0.098(4) 0.6963(16) 0.3598(14) 0.035(14) Uiso 0.32(4) 1 d P A 2
C2 C 0.0504(10) 0.6726(5) 0.4100(4) 0.037(3) Uani 1 1 d . . .
C3 C 0.1027(9) 0.7015(5) 0.4517(4) 0.032(3) Uani 1 1 d . A .
C4 C 0.1429(9) 0.7538(5) 0.4378(4) 0.033(3) Uani 1 1 d . A .
C5 C 0.0016(9) 0.6225(5) 0.4060(4) 0.026(3) Uani 1 1 d . A .
C6 C -0.0155(10) 0.5788(5) 0.4443(4) 0.035(3) Uani 1 1 d . . .
C7A C -0.0902(18) 0.5334(8) 0.4190(7) 0.021(5) Uiso 0.71(2) 1 d P A 5
C7B C -0.049(8) 0.535(4) 0.421(3) 0.08(3) Uiso 0.29(2) 1 d P A 6
C8 C -0.1002(9) 0.5485(5) 0.3652(4) 0.029(3) Uani 1 1 d . . .
C9 C -0.0460(9) 0.6033(5) 0.3578(4) 0.028(3) Uani 1 1 d . A .
C10A C 0.0556(18) 0.6789(8) 0.3160(7) 0.033(6) Uiso 0.68(4) 1 d P A 1
C10B C 0.000(5) 0.6919(19) 0.3218(16) 0.044(14) Uiso 0.32(4) 1 d P A 2
C11 C -0.0325(9) 0.6315(5) 0.3139(4) 0.034(3) Uani 1 1 d . . .
C12 C -0.0717(10) 0.6230(5) 0.2639(4) 0.036(3) Uani 1 1 d . A .
C13 C -0.0370(9) 0.6653(5) 0.2301(4) 0.036(3) Uani 1 1 d . A .
C14 C 0.1150(9) 0.6856(5) 0.5015(4) 0.034(3) Uani 1 1 d . . .
H14A H 0.0908 0.6496 0.5117 0.041 Uiso 1 1 calc R A .
C15 C 0.1622(9) 0.7214(5) 0.5368(4) 0.034(3) Uani 1 1 d . A .
H15A H 0.1706 0.7095 0.5707 0.041 Uiso 1 1 calc R . .
C16 C 0.1970(9) 0.7744(5) 0.5225(4) 0.030(3) Uani 1 1 d . . .
C17 C 0.1899(9) 0.7910(6) 0.4727(4) 0.039(3) Uani 1 1 d . A .
H17A H 0.2161 0.8266 0.4623 0.047 Uiso 1 1 calc R . .
C18 C -0.1345(11) 0.5800(5) 0.2437(4) 0.044(3) Uani 1 1 d . . .
H18A H -0.1569 0.5502 0.2650 0.053 Uiso 1 1 calc R A .
C19 C -0.1652(10) 0.5792(6) 0.1934(5) 0.044(3) Uani 1 1 d . A .
H19A H -0.2120 0.5506 0.1809 0.053 Uiso 1 1 calc R . .
C20 C -0.1274(9) 0.6201(5) 0.1619(4) 0.032(3) Uani 1 1 d . . .
C21 C -0.0634(9) 0.6628(5) 0.1801(4) 0.035(3) Uani 1 1 d . A .
H21A H -0.0372 0.6907 0.1577 0.042 Uiso 1 1 calc R . .
C22A C -0.0835(18) 0.7367(9) 0.3646(10) 0.044(7) Uiso 0.68(4) 1 d P A 1
H22A H -0.1364 0.7064 0.3595 0.067 Uiso 0.68(4) 1 calc PR A 1
H22B H -0.0916 0.7643 0.3375 0.067 Uiso 0.68(4) 1 calc PR A 1
H22C H -0.0964 0.7548 0.3971 0.067 Uiso 0.68(4) 1 calc PR A 1
C22B C 0.191(3) 0.6595(17) 0.337(2) 0.035(12) Uiso 0.32(4) 1 d P A 2
H22D H 0.1642 0.6216 0.3305 0.052 Uiso 0.32(4) 1 calc PR A 2
H22E H 0.2525 0.6577 0.3610 0.052 Uiso 0.32(4) 1 calc PR A 2
H22F H 0.2161 0.6763 0.3055 0.052 Uiso 0.32(4) 1 calc PR A 2
C23A C 0.1707(16) 0.6535(8) 0.3152(9) 0.036(6) Uiso 0.68(4) 1 d P A 1
H23A H 0.1829 0.6314 0.3458 0.054 Uiso 0.68(4) 1 calc PR A 1
H23B H 0.2247 0.6837 0.3136 0.054 Uiso 0.68(4) 1 calc PR A 1
H23C H 0.1779 0.6293 0.2856 0.054 Uiso 0.68(4) 1 calc PR A 1
C23B C -0.093(4) 0.7344(19) 0.345(2) 0.044(15) Uiso 0.32(4) 1 d P A 2
H23D H -0.1160 0.7208 0.3778 0.066 Uiso 0.32(4) 1 calc PR A 2
H23E H -0.1560 0.7354 0.3218 0.066 Uiso 0.32(4) 1 calc PR A 2
H23F H -0.0625 0.7722 0.3482 0.066 Uiso 0.32(4) 1 calc PR A 2
C24 C 0.2426(9) 0.8135(6) 0.5594(5) 0.039(3) Uani 1 1 d . A .
C25 C 0.3176(9) 0.8499(5) 0.6359(5) 0.040(3) Uani 1 1 d . . .
C26 C 0.2950(10) 0.8984(5) 0.5980(5) 0.042(3) Uani 1 1 d . . .
C27 C 0.2767(13) 0.8589(6) 0.6877(5) 0.061(4) Uani 1 1 d . . .
H27A H 0.2009 0.8718 0.6861 0.091 Uiso 1 1 calc R . .
H27B H 0.3215 0.8872 0.7047 0.091 Uiso 1 1 calc R . .
H27C H 0.2805 0.8236 0.7065 0.091 Uiso 1 1 calc R . .
C28 C 0.4349(11) 0.8311(6) 0.6354(5) 0.054(4) Uani 1 1 d . . .
H28A H 0.4805 0.8595 0.6520 0.081 Uiso 1 1 calc R . .
H28B H 0.4585 0.8262 0.6006 0.081 Uiso 1 1 calc R . .
H28C H 0.4418 0.7954 0.6535 0.081 Uiso 1 1 calc R . .
C29 C 0.1910(11) 0.9315(6) 0.6093(6) 0.061(4) Uani 1 1 d . . .
H29A H 0.1305 0.9054 0.6145 0.091 Uiso 1 1 calc R . .
H29B H 0.1738 0.9563 0.5809 0.091 Uiso 1 1 calc R . .
H29C H 0.2021 0.9540 0.6398 0.091 Uiso 1 1 calc R . .
C30 C 0.3890(11) 0.9391(6) 0.5911(5) 0.052(4) Uani 1 1 d . . .
H30A H 0.4557 0.9180 0.5840 0.078 Uiso 1 1 calc R . .
H30B H 0.3994 0.9610 0.6220 0.078 Uiso 1 1 calc R . .
H30C H 0.3726 0.9643 0.5630 0.078 Uiso 1 1 calc R . .
C31 C -0.1505(9) 0.6171(5) 0.1082(4) 0.032(3) Uani 1 1 d . A .
C32 C -0.1245(10) 0.6207(5) 0.0203(4) 0.039(3) Uani 1 1 d . . .
C33 C -0.2429(10) 0.6027(5) 0.0302(4) 0.036(3) Uani 1 1 d . . .
C34 C -0.1136(11) 0.6664(6) -0.0174(5) 0.051(4) Uani 1 1 d . . .
H34A H -0.0364 0.6755 -0.0217 0.077 Uiso 1 1 calc R . .
H34B H -0.1527 0.6997 -0.0057 0.077 Uiso 1 1 calc R . .
H34C H -0.1447 0.6540 -0.0497 0.077 Uiso 1 1 calc R . .
C35 C -0.0487(11) 0.5730(6) 0.0075(5) 0.054(4) Uani 1 1 d . . .
H35A H 0.0248 0.5877 0.0021 0.080 Uiso 1 1 calc R . .
H35B H -0.0746 0.5544 -0.0233 0.080 Uiso 1 1 calc R . .
H35C H -0.0471 0.5459 0.0352 0.080 Uiso 1 1 calc R . .
C36 C -0.3267(10) 0.6474(6) 0.0222(5) 0.049(4) Uani 1 1 d . . .
H36A H -0.3992 0.6322 0.0292 0.073 Uiso 1 1 calc R . .
H36B H -0.3243 0.6604 -0.0128 0.073 Uiso 1 1 calc R . .
H36C H -0.3117 0.6789 0.0449 0.073 Uiso 1 1 calc R . .
C37 C -0.2778(12) 0.5488(5) 0.0044(5) 0.049(4) Uani 1 1 d . . .
H37A H -0.3540 0.5408 0.0124 0.074 Uiso 1 1 calc R . .
H37B H -0.2317 0.5179 0.0162 0.074 Uiso 1 1 calc R . .
H37C H -0.2703 0.5530 -0.0321 0.074 Uiso 1 1 calc R . .
C38A C 0.408(2) 0.1931(9) 0.1032(8) 0.032(8) Uiso 0.54(4) 1 d P B 3
C38B C 0.471(3) 0.2105(12) 0.1082(10) 0.035(10) Uiso 0.46(4) 1 d P B 4
C39 C 0.4458(10) 0.1626(5) 0.1515(4) 0.037(3) Uani 1 1 d . . .
C40 C 0.3978(10) 0.1880(5) 0.1963(4) 0.039(3) Uani 1 1 d . B .
C41 C 0.3516(9) 0.2400(5) 0.1854(4) 0.035(3) Uani 1 1 d . B .
C42 C 0.4975(9) 0.1138(5) 0.1435(4) 0.026(3) Uani 1 1 d . B .
C43 C 0.5197(10) 0.0673(5) 0.1788(4) 0.037(3) Uani 1 1 d . . .
C44 C 0.5500(12) 0.0187(6) 0.1458(5) 0.046(4) Uani 1 1 d . B .
C45 C 0.5937(10) 0.0432(5) 0.0977(4) 0.033(3) Uani 1 1 d . . .
C46 C 0.5455(9) 0.1000(5) 0.0950(4) 0.029(3) Uani 1 1 d . B .
C47A C 0.507(2) 0.1965(9) 0.0690(8) 0.031(8) Uiso 0.54(4) 1 d P B 3
C47B C 0.449(2) 0.1819(11) 0.0605(10) 0.028(9) Uiso 0.46(4) 1 d P B 4
C48 C 0.5399(10) 0.1354(5) 0.0559(4) 0.034(3) Uani 1 1 d . . .
C49 C 0.5814(10) 0.1328(5) 0.0043(4) 0.034(3) Uani 1 1 d . B .
C50 C 0.5474(9) 0.1778(5) -0.0249(4) 0.034(3) Uani 1 1 d . B .
C51 C 0.3919(10) 0.1679(5) 0.2442(4) 0.041(3) Uani 1 1 d . . .
H51A H 0.4218 0.1321 0.2520 0.049 Uiso 1 1 calc R B .
C52 C 0.3430(10) 0.1989(6) 0.2812(5) 0.044(3) Uani 1 1 d . B .
H52A H 0.3417 0.1847 0.3147 0.053 Uiso 1 1 calc R . .
C53 C 0.2954(9) 0.2507(5) 0.2707(4) 0.035(3) Uani 1 1 d . . .
C54 C 0.3002(9) 0.2714(5) 0.2218(4) 0.038(3) Uani 1 1 d . B .
H54A H 0.2685 0.3066 0.2135 0.045 Uiso 1 1 calc R . .
C55 C 0.6477(10) 0.0930(5) -0.0179(4) 0.037(3) Uani 1 1 d . . .
H55A H 0.6766 0.0632 0.0018 0.045 Uiso 1 1 calc R B .
C56 C 0.6719(10) 0.0963(5) -0.0682(5) 0.041(3) Uani 1 1 d . B .
H56A H 0.7165 0.0684 -0.0831 0.049 Uiso 1 1 calc R . .
C57 C 0.6325(9) 0.1393(5) -0.0969(4) 0.031(3) Uani 1 1 d . . .
C58 C 0.5708(9) 0.1809(5) -0.0759(4) 0.035(3) Uani 1 1 d . B .
H58A H 0.5446 0.2112 -0.0958 0.042 Uiso 1 1 calc R . .
C59A C 0.312(2) 0.1619(10) 0.0756(11) 0.037(8) Uiso 0.54(4) 1 d P B 3
H59A H 0.3363 0.1246 0.0649 0.055 Uiso 0.54(4) 1 calc PR B 3
H59B H 0.2891 0.1835 0.0459 0.055 Uiso 0.54(4) 1 calc PR B 3
H59C H 0.2505 0.1581 0.0986 0.055 Uiso 0.54(4) 1 calc PR B 3
C59B C 0.584(2) 0.2355(12) 0.1123(14) 0.032(9) Uiso 0.46(4) 1 d P B 4
H59D H 0.6382 0.2066 0.1051 0.048 Uiso 0.46(4) 1 calc PR B 4
H59E H 0.5956 0.2501 0.1464 0.048 Uiso 0.46(4) 1 calc PR B 4
H59F H 0.5908 0.2662 0.0879 0.048 Uiso 0.46(4) 1 calc PR B 4
C60A C 0.600(2) 0.2313(12) 0.0939(13) 0.049(9) Uiso 0.54(4) 1 d P B 3
H60A H 0.6182 0.2151 0.1268 0.073 Uiso 0.54(4) 1 calc PR B 3
H60B H 0.5750 0.2701 0.0985 0.073 Uiso 0.54(4) 1 calc PR B 3
H60C H 0.6638 0.2308 0.0723 0.073 Uiso 0.54(4) 1 calc PR B 3
C60B C 0.333(3) 0.1533(13) 0.0559(15) 0.044(10) Uiso 0.46(4) 1 d P B 4
H60D H 0.3223 0.1282 0.0846 0.066 Uiso 0.46(4) 1 calc PR B 4
H60E H 0.3288 0.1318 0.0246 0.066 Uiso 0.46(4) 1 calc PR B 4
H60F H 0.2765 0.1823 0.0558 0.066 Uiso 0.46(4) 1 calc PR B 4
C61 C 0.2446(9) 0.2833(5) 0.3106(4) 0.034(3) Uani 1 1 d . B .
C62 C 0.2090(10) 0.3230(5) 0.3897(5) 0.041(3) Uani 1 1 d . . .
C63 C 0.1282(11) 0.3467(6) 0.3519(5) 0.049(4) Uani 1 1 d . . .
C64 C 0.1615(13) 0.3003(6) 0.4371(5) 0.061(4) Uani 1 1 d . . .
H64A H 0.1031 0.2738 0.4287 0.091 Uiso 1 1 calc R . .
H64B H 0.1318 0.3312 0.4571 0.091 Uiso 1 1 calc R . .
H64C H 0.2183 0.2811 0.4566 0.091 Uiso 1 1 calc R . .
C65 C 0.3022(11) 0.3642(6) 0.4034(6) 0.059(4) Uani 1 1 d . . .
H65A H 0.3510 0.3468 0.4282 0.089 Uiso 1 1 calc R . .
H65B H 0.2713 0.3986 0.4175 0.089 Uiso 1 1 calc R . .
H65C H 0.3433 0.3734 0.3730 0.089 Uiso 1 1 calc R . .
C66 C 0.0157(11) 0.3211(8) 0.3562(6) 0.073(5) Uani 1 1 d . . .
H66A H -0.0328 0.3378 0.3308 0.110 Uiso 1 1 calc R . .
H66B H -0.0131 0.3284 0.3898 0.110 Uiso 1 1 calc R . .
H66C H 0.0202 0.2806 0.3506 0.110 Uiso 1 1 calc R . .
C67 C 0.1199(13) 0.4091(6) 0.3482(5) 0.064(4) Uani 1 1 d . . .
H67A H 0.1930 0.4252 0.3450 0.096 Uiso 1 1 calc R . .
H67B H 0.0854 0.4239 0.3786 0.096 Uiso 1 1 calc R . .
H67C H 0.0759 0.4192 0.3186 0.096 Uiso 1 1 calc R . .
C68 C 0.6502(10) 0.1395(5) -0.1520(5) 0.038(3) Uani 1 1 d . B .
C69 C 0.6280(12) 0.1560(6) -0.2385(5) 0.053(4) Uani 1 1 d . . .
C70 C 0.7227(10) 0.1166(5) -0.2299(4) 0.039(3) Uani 1 1 d . . .
C71 C 0.5407(15) 0.1374(12) -0.2732(7) 0.140(11) Uani 1 1 d . . .
H71A H 0.5195 0.0989 -0.2649 0.210 Uiso 1 1 calc R . .
H71B H 0.5672 0.1387 -0.3079 0.210 Uiso 1 1 calc R . .
H71C H 0.4775 0.1622 -0.2700 0.210 Uiso 1 1 calc R . .
C72 C 0.6647(16) 0.2163(6) -0.2494(6) 0.086(6) Uani 1 1 d . . .
H72A H 0.6005 0.2402 -0.2543 0.129 Uiso 1 1 calc R . .
H72B H 0.7088 0.2168 -0.2800 0.129 Uiso 1 1 calc R . .
H72C H 0.7081 0.2304 -0.2210 0.129 Uiso 1 1 calc R . .
C73 C 0.8262(12) 0.1356(8) -0.2549(6) 0.081(5) Uani 1 1 d . . .
H73A H 0.8838 0.1079 -0.2488 0.121 Uiso 1 1 calc R . .
H73B H 0.8486 0.1719 -0.2409 0.121 Uiso 1 1 calc R . .
H73C H 0.8135 0.1395 -0.2912 0.121 Uiso 1 1 calc R . .
C74 C 0.6989(14) 0.0564(6) -0.2436(6) 0.072(5) Uani 1 1 d . . .
H74A H 0.6296 0.0451 -0.2287 0.108 Uiso 1 1 calc R . .
H74B H 0.7575 0.0323 -0.2307 0.108 Uiso 1 1 calc R . .
H74C H 0.6942 0.0528 -0.2803 0.108 Uiso 1 1 calc R . .
C75 C 0.3889(14) 0.9404(8) 0.4201(7) 0.091(6) Uani 1 1 d . . .
H75A H 0.4037 0.9800 0.4112 0.110 Uiso 1 1 calc R . .
H75B H 0.3767 0.9386 0.4568 0.110 Uiso 1 1 calc R . .
C76 C 0.064(2) 0.4044(10) 0.1614(10) 0.166(13) Uani 1 1 d . . .
H76A H 0.0282 0.3733 0.1430 0.199 Uiso 1 1 calc R . .
H76B H 0.0588 0.3960 0.1979 0.199 Uiso 1 1 calc R . .
Cl1 Cl 0.2711(5) 0.9189(3) 0.38896(19) 0.115(2) Uani 1 1 d . . .
Cl2 Cl 0.5013(5) 0.9005(3) 0.4056(2) 0.122(2) Uani 1 1 d . . .
Cl3 Cl 0.2080(5) 0.4065(3) 0.1441(2) 0.1136(18) Uani 1 1 d . . .
Cl4 Cl -0.0013(6) 0.4598(4) 0.1504(4) 0.210(5) Uani 1 1 d . . .

loop_
_atom_site_aniso_label
_atom_site_aniso_U_11
_atom_site_aniso_U_22
_atom_site_aniso_U_33
_atom_site_aniso_U_23
_atom_site_aniso_U_13
_atom_site_aniso_U_12
S1 0.053(2) 0.046(2) 0.0233(17) 0.0017(15) -0.0032(14) -0.0146(16)
S2 0.051(2) 0.047(2) 0.0264(17) 0.0073(15) -0.0086(15) -0.0153(16)
S3 0.0420(19) 0.0398(19) 0.0250(17) 0.0025(14) 0.0078(14) 0.0065(15)
S4 0.0428(19) 0.0413(19) 0.0247(17) 0.0026(14) 0.0102(14) 0.0068(15)
F1 0.162(9) 0.060(6) 0.045(5) -0.012(4) 0.064(6) -0.041(6)
F2 0.046(5) 0.109(8) 0.115(8) 0.071(6) -0.031(5) -0.018(5)
F5 0.037(5) 0.048(5) 0.059(5) 0.006(4) 0.001(4) -0.010(3)
F6 0.064(5) 0.034(4) 0.049(4) -0.003(4) 0.015(4) 0.000(4)
F7 0.079(6) 0.040(4) 0.045(4) 0.004(3) 0.024(4) -0.012(4)
F8 0.067(5) 0.053(5) 0.049(5) -0.004(4) -0.021(4) 0.002(4)
F9 0.114(8) 0.055(5) 0.046(5) -0.008(4) 0.027(5) -0.033(5)
F10 0.135(8) 0.052(5) 0.045(5) 0.011(4) 0.026(5) 0.040(5)
F11 0.094(6) 0.038(4) 0.034(4) -0.007(4) 0.018(4) 0.001(4)
F12 0.050(5) 0.059(5) 0.067(5) 0.010(4) 0.010(4) 0.014(4)
O1 0.071(7) 0.048(6) 0.035(5) 0.006(5) -0.005(4) -0.025(5)
O2 0.111(9) 0.060(7) 0.053(7) 0.010(6) -0.007(6) -0.020(6)
O3 0.035(5) 0.080(7) 0.028(5) 0.004(5) 0.000(4) -0.003(5)
O4 0.052(6) 0.074(7) 0.043(6) -0.001(5) -0.001(5) -0.023(5)
O5 0.083(7) 0.054(6) 0.024(5) 0.011(4) 0.016(5) 0.030(5)
O6 0.075(7) 0.079(7) 0.048(6) 0.007(5) 0.008(5) 0.037(6)
O7 0.047(6) 0.117(9) 0.034(5) 0.004(5) 0.011(4) 0.023(6)
O8 0.059(7) 0.075(7) 0.045(6) 0.007(5) 0.022(5) 0.021(6)
N1 0.035(6) 0.051(7) 0.026(6) -0.004(6) 0.003(5) -0.001(5)
N2 0.050(7) 0.043(7) 0.033(7) 0.007(6) 0.001(5) -0.005(5)
N3 0.029(6) 0.051(7) 0.035(7) -0.004(5) -0.006(5) 0.003(5)
N4 0.050(7) 0.050(7) 0.031(6) 0.001(5) -0.001(6) -0.009(6)
N5 0.040(6) 0.053(7) 0.028(7) -0.001(6) 0.016(5) 0.011(6)
N6 0.057(7) 0.057(8) 0.027(6) 0.006(6) 0.005(5) 0.016(6)
N7 0.029(6) 0.056(7) 0.030(6) -0.001(5) 0.008(5) 0.015(5)
N8 0.036(7) 0.051(7) 0.034(6) 0.010(5) 0.016(5) 0.022(6)
C2 0.038(7) 0.052(9) 0.022(7) 0.006(6) -0.004(6) -0.005(7)
C3 0.034(7) 0.036(8) 0.025(7) 0.003(6) 0.009(6) -0.006(6)
C4 0.032(7) 0.040(8) 0.026(7) -0.009(6) 0.001(5) -0.003(6)
C5 0.030(7) 0.024(7) 0.023(7) -0.002(5) 0.012(5) -0.003(5)
C6 0.040(8) 0.046(8) 0.018(7) 0.002(6) 0.000(6) 0.002(6)
C8 0.034(8) 0.029(7) 0.024(7) -0.008(6) -0.004(5) 0.005(6)
C9 0.037(7) 0.033(7) 0.015(7) -0.001(5) 0.000(5) 0.002(6)
C11 0.035(7) 0.037(7) 0.030(8) 0.001(6) -0.003(6) -0.004(6)
C12 0.047(8) 0.037(8) 0.024(7) -0.001(6) -0.008(6) -0.010(6)
C13 0.033(7) 0.043(8) 0.030(8) 0.014(6) -0.005(6) -0.003(6)
C14 0.035(7) 0.036(7) 0.030(7) 0.001(6) 0.013(6) -0.008(6)
C15 0.032(7) 0.044(8) 0.025(7) -0.004(6) 0.001(5) -0.008(6)
C16 0.026(7) 0.043(8) 0.022(7) -0.005(6) 0.005(5) -0.006(6)
C17 0.037(7) 0.054(9) 0.027(7) 0.003(7) 0.004(6) -0.004(6)
C18 0.075(10) 0.037(8) 0.020(7) 0.009(6) 0.003(6) -0.007(7)
C19 0.041(8) 0.050(9) 0.040(9) 0.008(7) -0.003(6) -0.014(7)
C20 0.033(7) 0.046(8) 0.016(7) -0.008(6) -0.004(5) -0.003(6)
C21 0.038(7) 0.041(8) 0.026(7) 0.003(6) 0.004(6) 0.001(6)
C24 0.030(7) 0.054(10) 0.034(8) 0.006(7) 0.007(6) -0.001(6)
C25 0.031(7) 0.046(8) 0.042(8) -0.012(6) -0.006(6) -0.002(6)
C26 0.046(8) 0.047(8) 0.034(8) -0.004(6) -0.003(6) -0.004(7)
C27 0.079(11) 0.073(11) 0.031(8) -0.012(7) 0.011(7) -0.016(8)
C28 0.054(9) 0.048(9) 0.060(9) 0.006(7) -0.021(7) -0.006(7)
C29 0.040(9) 0.053(9) 0.089(12) -0.007(8) -0.014(8) 0.011(7)
C30 0.064(10) 0.052(9) 0.040(8) 0.004(7) -0.008(7) -0.010(8)
C31 0.024(7) 0.045(8) 0.028(7) 0.000(6) -0.001(6) 0.003(6)
C32 0.040(8) 0.060(9) 0.015(7) -0.005(6) -0.006(5) 0.005(7)
C33 0.049(8) 0.038(8) 0.019(7) -0.002(6) -0.005(6) 0.004(6)
C34 0.045(8) 0.065(10) 0.044(8) 0.005(7) -0.002(6) -0.008(7)
C35 0.061(9) 0.068(10) 0.032(8) -0.016(7) -0.004(7) 0.020(8)
C36 0.046(8) 0.063(10) 0.037(8) -0.005(7) -0.002(6) 0.001(7)
C37 0.072(10) 0.045(8) 0.030(7) -0.004(6) -0.002(7) -0.006(7)
C39 0.049(8) 0.045(8) 0.018(7) 0.008(6) 0.002(6) 0.000(7)
C40 0.037(7) 0.052(9) 0.027(8) -0.001(6) 0.011(6) 0.004(7)
C41 0.035(7) 0.039(8) 0.030(7) -0.006(6) 0.002(6) 0.002(6)
C42 0.034(7) 0.031(7) 0.013(6) 0.001(5) -0.002(5) -0.004(6)
C43 0.049(8) 0.036(8) 0.028(7) 0.001(6) 0.015(7) -0.012(6)
C44 0.070(10) 0.036(8) 0.032(8) 0.003(7) -0.003(7) 0.014(8)
C45 0.039(8) 0.035(8) 0.027(7) -0.004(6) 0.008(6) -0.003(6)
C46 0.031(7) 0.025(7) 0.030(7) -0.004(6) 0.003(5) -0.001(5)
C48 0.041(8) 0.039(8) 0.022(7) 0.002(6) 0.006(6) 0.003(6)
C49 0.045(8) 0.024(7) 0.032(7) 0.003(6) 0.007(6) -0.004(6)
C50 0.034(7) 0.049(8) 0.019(7) 0.006(6) 0.005(5) -0.004(6)
C51 0.050(8) 0.046(8) 0.027(8) 0.001(6) 0.013(6) 0.016(7)
C52 0.038(8) 0.065(10) 0.028(7) 0.006(7) 0.009(6) -0.004(7)
C53 0.030(7) 0.042(8) 0.033(8) 0.010(6) 0.008(6) 0.003(6)
C54 0.038(7) 0.044(8) 0.032(8) 0.015(6) 0.000(6) 0.012(6)
C55 0.048(8) 0.040(8) 0.024(7) 0.004(6) 0.015(6) 0.007(6)
C56 0.037(8) 0.048(9) 0.038(8) -0.011(7) 0.016(6) 0.010(6)
C57 0.029(7) 0.039(8) 0.024(7) 0.003(6) 0.012(5) 0.006(6)
C58 0.036(7) 0.036(8) 0.033(8) 0.012(6) 0.008(6) 0.007(6)
C61 0.032(7) 0.040(8) 0.029(8) -0.002(6) 0.018(6) 0.016(6)
C62 0.038(8) 0.040(8) 0.044(8) -0.003(6) 0.013(6) 0.001(6)
C63 0.055(9) 0.045(9) 0.047(9) 0.004(7) 0.010(7) 0.010(7)
C64 0.083(11) 0.044(9) 0.055(9) -0.012(7) 0.019(8) 0.005(8)
C65 0.051(9) 0.052(9) 0.074(10) -0.002(8) -0.002(8) 0.008(7)
C66 0.042(9) 0.119(15) 0.059(10) -0.014(10) 0.024(7) 0.005(9)
C67 0.083(12) 0.068(11) 0.042(9) -0.004(8) 0.001(8) 0.024(9)
C68 0.038(8) 0.032(7) 0.044(8) 0.007(6) 0.013(7) 0.002(6)
C69 0.064(10) 0.070(11) 0.024(7) 0.000(7) 0.007(7) 0.016(8)
C70 0.043(8) 0.050(9) 0.026(7) 0.004(6) 0.019(6) 0.008(7)
C71 0.081(14) 0.27(3) 0.071(13) -0.090(17) -0.021(11) 0.074(17)
C72 0.143(17) 0.055(11) 0.061(11) 0.022(8) 0.040(11) 0.030(11)
C73 0.048(10) 0.127(16) 0.067(11) 0.038(10) 0.004(8) -0.020(10)
C74 0.110(14) 0.051(10) 0.055(10) -0.005(8) -0.005(9) 0.014(9)
C75 0.088(13) 0.104(15) 0.083(13) -0.008(11) -0.009(10) 0.019(11)
C76 0.21(3) 0.13(2) 0.17(2) 0.055(18) 0.13(2) 0.08(2)
Cl1 0.099(4) 0.170(6) 0.077(3) 0.002(3) -0.005(3) -0.028(4)
Cl2 0.117(4) 0.140(5) 0.108(4) -0.029(4) -0.022(3) 0.043(4)
Cl3 0.113(4) 0.127(5) 0.101(4) 0.019(3) 0.017(3) 0.011(3)
Cl4 0.114(5) 0.167(7) 0.350(13) 0.111(8) 0.074(7) 0.021(5)

loop_
_atom_type_symbol
_atom_type_description
_atom_type_scat_dispersion_real
_atom_type_scat_dispersion_imag
_atom_type_scat_source
C C 0.0033 0.0016 'International Tables Vol C Tables 4.2.6.8 and 6.1.1.4'
H H 0.0000 0.0000 'International Tables Vol C Tables 4.2.6.8 and 6.1.1.4'
N N 0.0061 0.0033 'International Tables Vol C Tables 4.2.6.8 and 6.1.1.4'
O O 0.0106 0.0060 'International Tables Vol C Tables 4.2.6.8 and 6.1.1.4'
F F 0.0171 0.0103 'International Tables Vol C Tables 4.2.6.8 and 6.1.1.4'
S S 0.1246 0.1234 'International Tables Vol C Tables 4.2.6.8 and 6.1.1.4'
Cl Cl 0.1484 0.1585 'International Tables Vol C Tables 4.2.6.8 and 6.1.1.4'

loop_
_geom_angle_atom_site_label_1
_geom_angle_atom_site_label_2
_geom_angle_atom_site_label_3
_geom_angle
C4 S1 C1B 90.9(12)
C4 S1 C1A 91.6(6)
C1B S1 C1A 28.8(12)
C13 S2 C10A 92.7(7)
C13 S2 C10B 91.3(14)
C10A S2 C10B 24.4(14)
C41 S3 C38A 91.4(8)
C41 S3 C38B 93.5(9)
C38A S3 C38B 27.8(9)
C50 S4 C47B 92.9(9)
C50 S4 C47A 91.6(8)
C47B S4 C47A 26.0(8)
O1 N1 C24 127.6(10)
O1 N1 C25 119.8(9)
C24 N1 C25 112.2(10)
O2 N2 C24 127.6(11)
O2 N2 C26 119.0(10)
C24 N2 C26 112.5(10)
O3 N3 C31 126.1(10)
O3 N3 C32 120.7(10)
C31 N3 C32 112.4(10)
O4 N4 C31 125.5(10)
O4 N4 C33 121.0(10)
C31 N4 C33 112.7(10)
O5 N5 C61 127.0(9)
O5 N5 C62 119.9(9)
C61 N5 C62 112.6(10)
O6 N6 C61 127.9(10)
O6 N6 C63 119.2(10)
C61 N6 C63 112.5(10)
O7 N7 C68 127.2(10)
O7 N7 C69 120.3(10)
C68 N7 C69 112.4(10)
O8 N8 C68 127.3(10)
O8 N8 C70 120.9(9)
C68 N8 C70 111.6(10)
C22A C1A C10A 113.1(18)
C22A C1A C2 110.6(14)
C10A C1A C2 107.4(14)
C22A C1A S1 110.6(13)
C10A C1A S1 110.9(13)
C2 C1A S1 103.8(10)
C10B C1B C2 104(3)
C10B C1B C22B 106(4)
C2 C1B C22B 114(3)
C10B C1B S1 112(3)
C2 C1B S1 105(2)
C22B C1B S1 116(3)
C5 C2 C3 132.8(11)
C5 C2 C1B 115.1(16)
C3 C2 C1B 108.2(17)
C5 C2 C1A 114.7(11)
C3 C2 C1A 111.6(11)
C1B C2 C1A 33.7(15)
C14 C3 C4 117.5(11)
C14 C3 C2 130.1(11)
C4 C3 C2 112.4(10)
C3 C4 C17 122.6(11)
C3 C4 S1 114.6(8)
C17 C4 S1 122.8(9)
C2 C5 C6 130.0(10)
C2 C5 C9 121.3(10)
C6 C5 C9 108.7(9)
C7B C6 F2 97(4)
C7B C6 F1 120(4)
F2 C6 F1 105.3(10)
C7B C6 C5 107(4)
F2 C6 C5 113.1(10)
F1 C6 C5 113.1(10)
C7B C6 C7A 17(4)
F2 C6 C7A 112.1(12)
F1 C6 C7A 106.9(11)
C5 C6 C7A 106.3(10)
F4A C7A F3A 102.0(14)
F4A C7A C8 116.4(14)
F3A C7A C8 111.9(15)
F4A C7A C6 113.3(15)
F3A C7A C6 106.0(13)
C8 C7A C6 106.8(13)
C6 C7B F4B 119(7)
C6 C7B F3B 118(6)
F4B C7B F3B 95(6)
C6 C7B C8 114(6)
F4B C7B C8 109(6)
F3B C7B C8 100(5)
F5 C8 F6 106.1(8)
F5 C8 C7A 106.7(12)
F6 C8 C7A 111.4(11)
F5 C8 C9 112.8(9)
F6 C8 C9 111.8(9)
C7A C8 C9 108.0(11)
F5 C8 C7B 125(3)
F6 C8 C7B 104(3)
C7A C8 C7B 18(3)
C9 C8 C7B 97(3)
C11 C9 C5 122.7(10)
C11 C9 C8 127.5(10)
C5 C9 C8 109.6(9)
C1A C10A C23A 113.7(18)
C1A C10A C11 105.6(15)
C23A C10A C11 110.5(14)
C1A C10A S2 112.6(14)
C23A C10A S2 108.7(13)
C11 C10A S2 105.5(11)
C11 C10B C1B 111(4)
C11 C10B C23B 117(4)
C1B C10B C23B 105(4)
C11 C10B S2 106(2)
C1B C10B S2 112(3)
C23B C10B S2 107(3)
C9 C11 C12 133.5(11)
C9 C11 C10B 112.8(18)
C12 C11 C10B 110.7(19)
C9 C11 C10A 114.7(11)
C12 C11 C10A 111.3(11)
C10B C11 C10A 28.7(18)
C18 C12 C13 116.9(10)
C18 C12 C11 130.3(11)
C13 C12 C11 112.8(10)
C21 C13 C12 120.8(11)
C21 C13 S2 125.9(9)
C12 C13 S2 113.2(8)
C3 C14 C15 121.3(11)
C16 C15 C14 120.1(11)
C17 C16 C15 120.3(11)
C17 C16 C24 118.6(11)
C15 C16 C24 121.0(10)
C16 C17 C4 118.2(11)
C19 C18 C12 121.8(11)
C20 C19 C18 119.3(12)
C19 C20 C21 120.7(10)
C19 C20 C31 120.1(11)
C21 C20 C31 119.2(11)
C13 C21 C20 120.4(11)
N2 C24 N1 107.7(11)
N2 C24 C16 126.4(11)
N1 C24 C16 125.7(11)
C27 C25 C28 112.4(11)
C27 C25 N1 111.1(10)
C28 C25 N1 105.0(10)
C27 C25 C26 115.6(11)
C28 C25 C26 112.4(11)
N1 C25 C26 99.0(9)
N2 C26 C30 110.6(10)
N2 C26 C29 106.6(10)
C30 C26 C29 109.3(11)
N2 C26 C25 101.3(10)
C30 C26 C25 114.9(10)
C29 C26 C25 113.6(11)
N4 C31 N3 107.1(10)
N4 C31 C20 126.6(11)
N3 C31 C20 126.3(11)
N3 C32 C34 110.8(11)
N3 C32 C35 105.8(9)
C34 C32 C35 109.9(11)
N3 C32 C33 101.3(9)
C34 C32 C33 114.1(10)
C35 C32 C33 114.4(11)
C36 C33 N4 106.4(10)
C36 C33 C37 110.4(10)
N4 C33 C37 108.4(10)
C36 C33 C32 115.2(11)
N4 C33 C32 100.2(9)
C37 C33 C32 115.1(10)
C47A C38A C39 106.7(19)
C47A C38A C59A 110(2)
C39 C38A C59A 112.4(18)
C47A C38A S3 111.5(18)
C39 C38A S3 106.1(13)
C59A C38A S3 109.7(16)
C47B C38B C59B 114(3)
C47B C38B C39 104(2)
C59B C38B C39 114(2)
C47B C38B S3 111(2)
C59B C38B S3 112(2)
C39 C38B S3 100.3(15)
C42 C39 C40 132.9(11)
C42 C39 C38A 114.6(12)
C40 C39 C38A 111.3(12)
C42 C39 C38B 113.5(13)
C40 C39 C38B 111.0(13)
C38A C39 C38B 31.8(10)
C51 C40 C41 118.9(11)
C51 C40 C39 129.7(12)
C41 C40 C39 111.5(10)
C54 C41 C40 121.8(11)
C54 C41 S3 122.7(9)
C40 C41 S3 115.5(9)
C39 C42 C46 122.0(10)
C39 C42 C43 129.6(10)
C46 C42 C43 108.4(10)
F8 C43 F7 104.9(9)
F8 C43 C42 112.6(9)
F7 C43 C42 114.3(10)
F8 C43 C44 110.2(11)
F7 C43 C44 110.2(10)
C42 C43 C44 104.8(9)
F10 C44 F9 104.4(11)
F10 C44 C43 113.7(10)
F9 C44 C43 108.0(11)
F10 C44 C45 115.3(11)
F9 C44 C45 108.3(10)
C43 C44 C45 106.7(10)
F11 C45 F12 105.3(9)
F11 C45 C46 115.4(10)
F12 C45 C46 112.4(9)
F11 C45 C44 110.6(10)
F12 C45 C44 108.6(10)
C46 C45 C44 104.5(10)
C48 C46 C42 121.6(10)
C48 C46 C45 129.2(10)
C42 C46 C45 109.2(10)
C38A C47A C60A 111(2)
C38A C47A C48 106.9(19)
C60A C47A C48 114.3(19)
C38A C47A S4 111.4(18)
C60A C47A S4 109.2(17)
C48 C47A S4 103.8(13)
C38B C47B C60B 115(3)
C38B C47B C48 105(2)
C60B C47B C48 109(2)
C38B C47B S4 112(2)
C60B C47B S4 110.2(19)
C48 C47B S4 104.4(14)
C46 C48 C49 133.0(11)
C46 C48 C47A 115.4(12)
C49 C48 C47A 110.0(12)
C46 C48 C47B 114.4(12)
C49 C48 C47B 110.7(12)
C47A C48 C47B 30.7(10)
C50 C49 C55 117.9(10)
C50 C49 C48 112.6(10)
C55 C49 C48 129.5(11)
C49 C50 C58 121.5(11)
C49 C50 S4 114.9(8)
C58 C50 S4 123.6(9)
C40 C51 C52 120.4(12)
C51 C52 C53 121.3(11)
C54 C53 C52 118.7(11)
C54 C53 C61 120.7(11)
C52 C53 C61 120.6(11)
C41 C54 C53 119.0(11)
C56 C55 C49 120.5(11)
C57 C56 C55 120.5(11)
C56 C57 C58 120.9(10)
C56 C57 C68 120.0(10)
C58 C57 C68 119.0(11)
C57 C58 C50 118.6(11)
N6 C61 N5 108.3(10)
N6 C61 C53 124.6(11)
N5 C61 C53 127.1(11)
N5 C62 C64 109.6(10)
N5 C62 C63 101.1(10)
C64 C62 C63 115.8(11)
N5 C62 C65 107.4(10)
C64 C62 C65 109.0(11)
C63 C62 C65 113.3(11)
C67 C63 C66 110.2(12)
C67 C63 C62 117.3(12)
C66 C63 C62 113.1(12)
C67 C63 N6 108.5(11)
C66 C63 N6 106.3(11)
C62 C63 N6 100.4(10)
N7 C68 N8 109.8(11)
N7 C68 C57 125.8(11)
N8 C68 C57 124.4(11)
C71 C69 N7 109.1(13)
C71 C69 C70 117.3(14)
N7 C69 C70 100.8(9)
C71 C69 C72 112.1(16)
N7 C69 C72 103.3(11)
C70 C69 C72 112.6(13)
N8 C70 C74 105.6(10)
N8 C70 C73 110.4(11)
C74 C70 C73 110.0(12)
N8 C70 C69 102.7(9)
C74 C70 C69 114.1(12)
C73 C70 C69 113.4(12)
Cl2 C75 Cl1 113.4(11)
Cl4 C76 Cl3 114.9(14)

loop_
_geom_bond_atom_site_label_1
_geom_bond_atom_site_label_2
_geom_bond_distance
S1 C4 1.750(12)
S1 C1B 1.81(4)
S1 C1A 1.844(17)
S2 C13 1.743(12)
S2 C10A 1.790(17)
S2 C10B 1.83(4)
S3 C41 1.750(12)
S3 C38A 1.82(2)
S3 C38B 1.85(3)
S4 C50 1.741(12)
S4 C47B 1.82(2)
S4 C47A 1.86(2)
F1 C6 1.357(14)
F2 C6 1.339(14)
F3A C7A 1.38(2)
F3B C7B 1.50(9)
F4A C7A 1.31(2)
F4B C7B 1.27(8)
F5 C8 1.348(13)
F6 C8 1.355(12)
F7 C43 1.359(13)
F8 C43 1.351(14)
F9 C44 1.365(16)
F10 C44 1.326(14)
F11 C45 1.337(13)
F12 C45 1.357(13)
O1 N1 1.263(12)
O2 N2 1.246(13)
O3 N3 1.278(12)
O4 N4 1.276(13)
O5 N5 1.283(12)
O6 N6 1.287(13)
O7 N7 1.265(12)
O8 N8 1.248(12)
N1 C24 1.357(15)
N1 C25 1.515(15)
N2 C24 1.344(16)
N2 C26 1.489(16)
N3 C31 1.359(15)
N3 C32 1.479(15)
N4 C31 1.350(15)
N4 C33 1.505(15)
N5 C61 1.335(15)
N5 C62 1.487(15)
N6 C61 1.308(15)
N6 C63 1.526(16)
N7 C68 1.310(15)
N7 C69 1.506(15)
N8 C68 1.325(15)
N8 C70 1.484(15)
C1A C22A 1.52(3)
C1A C10A 1.54(3)
C1A C2 1.57(2)
C1B C10B 1.56(7)
C1B C2 1.56(4)
C1B C22B 1.57(6)
C2 C5 1.340(16)
C2 C3 1.448(16)
C3 C14 1.382(16)
C3 C4 1.392(16)
C4 C17 1.401(16)
C5 C6 1.471(16)
C5 C9 1.475(15)
C6 C7B 1.27(9)
C6 C7A 1.57(2)
C7A C8 1.48(2)
C7B C8 1.64(8)
C8 C9 1.480(16)
C9 C11 1.358(16)
C10A C23A 1.54(3)
C10A C11 1.57(2)
C10B C11 1.51(4)
C10B C23B 1.65(8)
C11 C12 1.423(16)
C12 C18 1.388(17)
C12 C13 1.418(16)
C13 C21 1.367(16)
C14 C15 1.389(16)
C15 C16 1.389(16)
C16 C17 1.383(16)
C16 C24 1.462(17)
C18 C19 1.384(17)
C19 C20 1.369(16)
C20 C21 1.370(16)
C20 C31 1.454(16)
C25 C27 1.484(17)
C25 C28 1.508(18)
C25 C26 1.556(18)
C26 C30 1.519(18)
C26 C29 1.533(18)
C32 C34 1.488(17)
C32 C35 1.512(17)
C32 C33 1.541(17)
C33 C36 1.495(17)
C33 C37 1.515(17)
C38A C47A 1.52(4)
C38A C39 1.54(2)
C38A C59A 1.57(4)
C38B C47B 1.46(5)
C38B C59B 1.51(5)
C38B C39 1.65(3)
C39 C42 1.343(16)
C39 C40 1.464(17)
C40 C51 1.362(16)
C40 C41 1.394(17)
C41 C54 1.379(16)
C42 C46 1.459(15)
C42 C43 1.477(16)
C43 C44 1.500(17)
C44 C45 1.507(17)
C45 C46 1.479(16)
C46 C48 1.340(16)
C47A C60A 1.55(4)
C47A C48 1.55(2)
C47B C60B 1.58(5)
C47B C48 1.58(3)
C48 C49 1.466(16)
C49 C50 1.386(16)
C49 C55 1.387(16)
C50 C58 1.389(16)
C51 C52 1.373(17)
C52 C53 1.395(17)
C53 C54 1.392(16)
C53 C61 1.457(16)
C55 C56 1.372(16)
C56 C57 1.364(16)
C57 C58 1.369(16)
C57 C68 1.482(16)
C62 C64 1.493(18)
C62 C63 1.515(18)
C62 C65 1.549(18)
C63 C67 1.495(19)
C63 C66 1.515(19)
C69 C71 1.48(2)
C69 C70 1.512(18)
C69 C72 1.54(2)
C70 C74 1.507(19)
C70 C73 1.508(18)
C75 Cl2 1.722(18)
C75 Cl1 1.736(18)
C76 Cl4 1.57(2)
C76 Cl3 1.83(2)

loop_
_geom_torsion_atom_site_label_1
_geom_torsion_atom_site_label_2
_geom_torsion_atom_site_label_3
_geom_torsion_atom_site_label_4
_geom_torsion
C4 S1 C1A C22A 96.8(14)
C1B S1 C1A C22A -174(3)
C4 S1 C1A C10A -136.9(14)
C1B S1 C1A C10A -48(3)
C4 S1 C1A C2 -21.9(11)
C1B S1 C1A C2 67(3)
C4 S1 C1B C10B 135(3)
C1A S1 C1B C10B 44(3)
C4 S1 C1B C2 23(2)
C1A S1 C1B C2 -69(3)
C4 S1 C1B C22B -104(3)
C1A S1 C1B C22B 165(5)
C10B C1B C2 C5 51(4)
C22B C1B C2 C5 -63(3)
S1 C1B C2 C5 169.0(15)
C10B C1B C2 C3 -148(3)
C22B C1B C2 C3 97(3)
S1 C1B C2 C3 -30(3)
C10B C1B C2 C1A -46(3)
C22B C1B C2 C1A -161(5)
S1 C1B C2 C1A 72(3)
C22A C1A C2 C5 74.7(17)
C10A C1A C2 C5 -49.1(19)
S1 C1A C2 C5 -166.6(10)
C22A C1A C2 C3 -95.7(16)
C10A C1A C2 C3 140.4(14)
S1 C1A C2 C3 22.9(15)
C22A C1A C2 C1B 174(3)
C10A C1A C2 C1B 50(3)
S1 C1A C2 C1B -68(3)
C5 C2 C3 C14 -2(2)
C1B C2 C3 C14 -158(2)
C1A C2 C3 C14 166.2(13)
C5 C2 C3 C4 179.9(13)
C1B C2 C3 C4 24(2)
C1A C2 C3 C4 -12.0(15)
C14 C3 C4 C17 -3.0(17)
C2 C3 C4 C17 175.4(11)
C14 C3 C4 S1 175.5(9)
C2 C3 C4 S1 -6.1(13)
C1B S1 C4 C3 -11.2(17)
C1A S1 C4 C3 17.6(11)
C1B S1 C4 C17 167.4(18)
C1A S1 C4 C17 -163.9(12)
C3 C2 C5 C6 0(2)
C1B C2 C5 C6 155(2)
C1A C2 C5 C6 -167.8(13)
C3 C2 C5 C9 179.9(12)
C1B C2 C5 C9 -25(2)
C1A C2 C5 C9 12.0(17)
C2 C5 C6 C7B -169(5)
C9 C5 C6 C7B 11(5)
C2 C5 C6 F2 -63.7(17)
C9 C5 C6 F2 116.5(11)
C2 C5 C6 F1 55.9(17)
C9 C5 C6 F1 -124.0(11)
C2 C5 C6 C7A 172.9(13)
C9 C5 C6 C7A -6.9(14)
C7B C6 C7A F4A 43(13)
F2 C6 C7A F4A 13.4(18)
F1 C6 C7A F4A -101.5(16)
C5 C6 C7A F4A 137.4(13)
C7B C6 C7A F3A 154(14)
F2 C6 C7A F3A 124.5(13)
F1 C6 C7A F3A 9.6(15)
C5 C6 C7A F3A -111.5(12)
C7B C6 C7A C8 -87(13)
F2 C6 C7A C8 -116.1(13)
F1 C6 C7A C8 129.0(12)
C5 C6 C7A C8 7.9(16)
F2 C6 C7B F4B -7(7)
F1 C6 C7B F4B -119(6)
C5 C6 C7B F4B 110(6)
C7A C6 C7B F4B -160(19)
F2 C6 C7B F3B 107(6)
F1 C6 C7B F3B -5(8)
C5 C6 C7B F3B -136(5)
C7A C6 C7B F3B -46(10)
F2 C6 C7B C8 -137(5)
F1 C6 C7B C8 111(5)
C5 C6 C7B C8 -20(7)
C7A C6 C7B C8 70(13)
F4A C7A C8 F5 104.9(17)
F3A C7A C8 F5 -11.9(17)
C6 C7A C8 F5 -127.4(12)
F4A C7A C8 F6 -10(2)
F3A C7A C8 F6 -127.2(13)
C6 C7A C8 F6 117.3(12)
F4A C7A C8 C9 -133.6(16)
F3A C7A C8 C9 109.7(14)
C6 C7A C8 C9 -5.9(16)
F4A C7A C8 C7B -80(11)
F3A C7A C8 C7B 163(12)
C6 C7A C8 C7B 47(11)
C6 C7B C8 F5 -103(6)
F4B C7B C8 F5 123(5)
F3B C7B C8 F5 24(6)
C6 C7B C8 F6 136(5)
F4B C7B C8 F6 1(6)
F3B C7B C8 F6 -98(4)
C6 C7B C8 C7A -109(14)
F4B C7B C8 C7A 116(14)
F3B C7B C8 C7A 17(8)
C6 C7B C8 C9 21(6)
F4B C7B C8 C9 -114(5)
F3B C7B C8 C9 147(4)
C2 C5 C9 C11 7.8(17)
C6 C5 C9 C11 -172.3(11)
C2 C5 C9 C8 -176.4(10)
C6 C5 C9 C8 3.5(12)
F5 C8 C9 C11 -65.1(15)
F6 C8 C9 C11 54.4(15)
C7A C8 C9 C11 177.2(13)
C7B C8 C9 C11 163(3)
F5 C8 C9 C5 119.4(10)
F6 C8 C9 C5 -121.2(10)
C7A C8 C9 C5 1.7(14)
C7B C8 C9 C5 -13(3)
C22A C1A C10A C23A -179.0(15)
C2 C1A C10A C23A -56.7(18)
S1 C1A C10A C23A 56.1(17)
C22A C1A C10A C11 -57.8(18)
C2 C1A C10A C11 64.5(18)
S1 C1A C10A C11 177.3(10)
C22A C1A C10A S2 56.8(18)
C2 C1A C10A S2 179.1(10)
S1 C1A C10A S2 -68.1(17)
C13 S2 C10A C1A -133.8(14)
C10B S2 C10A C1A -47(4)
C13 S2 C10A C23A 99.3(13)
C10B S2 C10A C23A -174(4)
C13 S2 C10A C11 -19.1(13)
C10B S2 C10A C11 68(4)
C2 C1B C10B C11 -63(4)
C22B C1B C10B C11 57(4)
S1 C1B C10B C11 -176(2)
C2 C1B C10B C23B 64(3)
C22B C1B C10B C23B -176(3)
S1 C1B C10B C23B -49(4)
C2 C1B C10B S2 179(2)
C22B C1B C10B S2 -61(4)
S1 C1B C10B S2 66(4)
C13 S2 C10B C11 20(3)
C10A S2 C10B C11 -74(4)
C13 S2 C10B C1B 141(3)
C10A S2 C10B C1B 47(4)
C13 S2 C10B C23B -106(3)
C10A S2 C10B C23B 160(6)
C5 C9 C11 C12 -177.7(12)
C8 C9 C11 C12 7(2)
C5 C9 C11 C10B -20(3)
C8 C9 C11 C10B 165(3)
C5 C9 C11 C10A 11.6(18)
C8 C9 C11 C10A -163.4(13)
C1B C10B C11 C9 49(4)
C23B C10B C11 C9 -70(4)
S2 C10B C11 C9 171.1(18)
C1B C10B C11 C12 -148(3)
C23B C10B C11 C12 93(3)
S2 C10B C11 C12 -26(3)
C1B C10B C11 C10A -51(4)
C23B C10B C11 C10A -170(6)
S2 C10B C11 C10A 71(4)
C1A C10A C11 C9 -47.6(19)
C23A C10A C11 C9 75.7(17)
S2 C10A C11 C9 -167.0(10)
C1A C10A C11 C12 139.6(13)
C23A C10A C11 C12 -97.1(16)
S2 C10A C11 C12 20.2(17)
C1A C10A C11 C10B 45(4)
C23A C10A C11 C10B 168(4)
S2 C10A C11 C10B -74(4)
C9 C11 C12 C18 -3(2)
C10B C11 C12 C18 -162(3)
C10A C11 C12 C18 167.6(15)
C9 C11 C12 C13 178.5(13)
C10B C11 C12 C13 20(3)
C10A C11 C12 C13 -10.5(17)
C18 C12 C13 C21 -1.0(18)
C11 C12 C13 C21 177.4(11)
C18 C12 C13 S2 177.0(10)
C11 C12 C13 S2 -4.6(14)
C10A S2 C13 C21 -167.2(13)
C10B S2 C13 C21 168(2)
C10A S2 C13 C12 14.9(12)
C10B S2 C13 C12 -9(2)
C4 C3 C14 C15 2.3(17)
C2 C3 C14 C15 -175.7(12)
C3 C14 C15 C16 0.6(17)
C14 C15 C16 C17 -3.1(17)
C14 C15 C16 C24 177.4(11)
C15 C16 C17 C4 2.4(17)
C24 C16 C17 C4 -178.1(10)
C3 C4 C17 C16 0.7(17)
S1 C4 C17 C16 -177.8(9)
C13 C12 C18 C19 -2.2(19)
C11 C12 C18 C19 179.8(13)
C12 C18 C19 C20 4(2)
C18 C19 C20 C21 -2.7(19)
C18 C19 C20 C31 174.4(12)
C12 C13 C21 C20 2.4(18)
S2 C13 C21 C20 -175.4(9)
C19 C20 C21 C13 -0.5(18)
C31 C20 C21 C13 -177.5(11)
O2 N2 C24 N1 -177.0(12)
C26 N2 C24 N1 -8.1(14)
O2 N2 C24 C16 -1(2)
C26 N2 C24 C16 168.2(11)
O1 N1 C24 N2 176.6(11)
C25 N1 C24 N2 -10.7(13)
O1 N1 C24 C16 0.2(19)
C25 N1 C24 C16 172.9(11)
C17 C16 C24 N2 4.3(18)
C15 C16 C24 N2 -176.2(11)
C17 C16 C24 N1 -180.0(11)
C15 C16 C24 N1 -0.5(18)
O1 N1 C25 C27 -41.4(15)
C24 N1 C25 C27 145.3(11)
O1 N1 C25 C28 80.4(13)
C24 N1 C25 C28 -93.0(12)
O1 N1 C25 C26 -163.4(10)
C24 N1 C25 C26 23.3(12)
O2 N2 C26 C30 -45.6(15)
C24 N2 C26 C30 144.5(11)
O2 N2 C26 C29 73.1(14)
C24 N2 C26 C29 -96.8(12)
O2 N2 C26 C25 -167.8(11)
C24 N2 C26 C25 22.3(13)
C27 C25 C26 N2 -143.6(11)
C28 C25 C26 N2 85.5(12)
N1 C25 C26 N2 -24.9(11)
C27 C25 C26 C30 97.2(14)
C28 C25 C26 C30 -33.7(15)
N1 C25 C26 C30 -144.1(10)
C27 C25 C26 C29 -29.7(15)
C28 C25 C26 C29 -160.6(11)
N1 C25 C26 C29 89.0(11)
O4 N4 C31 N3 -175.5(11)
C33 N4 C31 N3 -5.1(13)
O4 N4 C31 C20 3(2)
C33 N4 C31 C20 173.3(11)
O3 N3 C31 N4 178.4(10)
C32 N3 C31 N4 -12.2(13)
O3 N3 C31 C20 0.0(19)
C32 N3 C31 C20 169.3(11)
C19 C20 C31 N4 27.7(19)
C21 C20 C31 N4 -155.3(12)
C19 C20 C31 N3 -154.2(12)
C21 C20 C31 N3 22.9(18)
O3 N3 C32 C34 -45.3(14)
C31 N3 C32 C34 144.8(11)
O3 N3 C32 C35 73.7(14)
C31 N3 C32 C35 -96.3(12)
O3 N3 C32 C33 -166.7(10)
C31 N3 C32 C33 23.3(12)
O4 N4 C33 C36 69.3(14)
C31 N4 C33 C36 -101.6(12)
O4 N4 C33 C37 -49.5(15)
C31 N4 C33 C37 139.6(11)
O4 N4 C33 C32 -170.4(11)
C31 N4 C33 C32 18.7(12)
N3 C32 C33 C36 90.6(11)
C34 C32 C33 C36 -28.4(14)
C35 C32 C33 C36 -156.1(10)
N3 C32 C33 N4 -23.1(11)
C34 C32 C33 N4 -142.1(10)
C35 C32 C33 N4 90.2(11)
N3 C32 C33 C37 -139.1(10)
C34 C32 C33 C37 101.9(13)
C35 C32 C33 C37 -25.8(14)
C41 S3 C38A C47A -134.0(17)
C38B S3 C38A C47A -39(2)
C41 S3 C38A C39 -18.2(15)
C38B S3 C38A C39 77(2)
C41 S3 C38A C59A 103.4(15)
C38B S3 C38A C59A -162(3)
C41 S3 C38B C47B 133(2)
C38A S3 C38B C47B 47(3)
C41 S3 C38B C59B -97(2)
C38A S3 C38B C59B 177(4)
C41 S3 C38B C39 23.6(16)
C38A S3 C38B C39 -63(2)
C47A C38A C39 C42 -51(2)
C59A C38A C39 C42 70(2)
S3 C38A C39 C42 -170.1(11)
C47A C38A C39 C40 140.2(16)
C59A C38A C39 C40 -98.6(19)
S3 C38A C39 C40 21.2(19)
C47A C38A C39 C38B 44(3)
C59A C38A C39 C38B 165(3)
S3 C38A C39 C38B -75(2)
C47B C38B C39 C42 52(3)
C59B C38B C39 C42 -73(2)
S3 C38B C39 C42 167.1(11)
C47B C38B C39 C40 -144.3(18)
C59B C38B C39 C40 91(2)
S3 C38B C39 C40 -28.9(19)
C47B C38B C39 C38A -48(3)
C59B C38B C39 C38A -173(4)
S3 C38B C39 C38A 68(2)
C42 C39 C40 C51 0(2)
C38A C39 C40 C51 165.5(16)
C38B C39 C40 C51 -160.3(17)
C42 C39 C40 C41 -179.5(13)
C38A C39 C40 C41 -13.6(18)
C38B C39 C40 C41 20.6(18)
C51 C40 C41 C54 -0.1(18)
C39 C40 C41 C54 179.1(11)
C51 C40 C41 S3 179.8(10)
C39 C40 C41 S3 -1.0(14)
C38A S3 C41 C54 -168.0(13)
C38B S3 C41 C54 164.3(15)
C38A S3 C41 C40 12.1(13)
C38B S3 C41 C40 -15.6(14)
C40 C39 C42 C46 -175.4(12)
C38A C39 C42 C46 19.1(19)
C38B C39 C42 C46 -16(2)
C40 C39 C42 C43 3(2)
C38A C39 C42 C43 -162.9(15)
C38B C39 C42 C43 162.1(16)
C39 C42 C43 F8 -75.9(16)
C46 C42 C43 F8 102.2(11)
C39 C42 C43 F7 43.6(17)
C46 C42 C43 F7 -138.2(10)
C39 C42 C43 C44 164.3(12)
C46 C42 C43 C44 -17.5(13)
F8 C43 C44 F10 32.3(15)
F7 C43 C44 F10 -83.0(14)
C42 C43 C44 F10 153.7(11)
F8 C43 C44 F9 147.7(9)
F7 C43 C44 F9 32.4(13)
C42 C43 C44 F9 -90.9(11)
F8 C43 C44 C45 -96.0(11)
F7 C43 C44 C45 148.7(10)
C42 C43 C44 C45 25.4(13)
F10 C44 C45 F11 84.4(14)
F9 C44 C45 F11 -32.2(14)
C43 C44 C45 F11 -148.3(11)
F10 C44 C45 F12 -30.7(15)
F9 C44 C45 F12 -147.2(10)
C43 C44 C45 F12 96.7(12)
F10 C44 C45 C46 -150.8(11)
F9 C44 C45 C46 92.6(11)
C43 C44 C45 C46 -23.5(13)
C39 C42 C46 C48 -0.3(17)
C43 C42 C46 C48 -178.6(11)
C39 C42 C46 C45 -178.6(11)
C43 C42 C46 C45 3.1(12)
F11 C45 C46 C48 -43.8(17)
F12 C45 C46 C48 76.9(15)
C44 C45 C46 C48 -165.5(12)
F11 C45 C46 C42 134.3(10)
F12 C45 C46 C42 -104.9(10)
C44 C45 C46 C42 12.6(13)
C39 C38A C47A C60A -62(2)
C59A C38A C47A C60A 175.4(18)
S3 C38A C47A C60A 53(2)
C39 C38A C47A C48 63(2)
C59A C38A C47A C48 -59(2)
S3 C38A C47A C48 178.5(12)
C39 C38A C47A S4 175.8(12)
C59A C38A C47A S4 53(2)
S3 C38A C47A S4 -69(2)
C50 S4 C47A C38A -136.4(17)
C47B S4 C47A C38A -43(3)
C50 S4 C47A C60A 100.6(17)
C47B S4 C47A C60A -166(3)
C50 S4 C47A C48 -21.7(15)
C47B S4 C47A C48 72(2)
C59B C38B C47B C60B 178(2)
C39 C38B C47B C60B 53(3)
S3 C38B C47B C60B -54(3)
C59B C38B C47B C48 57(3)
C39 C38B C47B C48 -67(2)
S3 C38B C47B C48 -174.7(14)
C59B C38B C47B S4 -55(3)
C39 C38B C47B S4 179.9(14)
S3 C38B C47B S4 73(3)
C50 S4 C47B C38B 132(2)
C47A S4 C47B C38B 44(3)
C50 S4 C47B C60B -98.2(19)
C47A S4 C47B C60B 174(4)
C50 S4 C47B C48 18.8(17)
C47A S4 C47B C48 -69(2)
C42 C46 C48 C49 178.9(12)
C45 C46 C48 C49 -3(2)
C42 C46 C48 C47A 15.3(19)
C45 C46 C48 C47A -166.7(15)
C42 C46 C48 C47B -19(2)
C45 C46 C48 C47B 159.4(16)
C38A C47A C48 C46 -47(2)
C60A C47A C48 C46 76(2)
S4 C47A C48 C46 -165.3(11)
C38A C47A C48 C49 145.3(16)
C60A C47A C48 C49 -91(2)
S4 C47A C48 C49 27.4(18)
C38A C47A C48 C47B 48(3)
C60A C47A C48 C47B 171(4)
S4 C47A C48 C47B -70(2)
C38B C47B C48 C46 56(3)
C60B C47B C48 C46 -69(2)
S4 C47B C48 C46 173.2(12)
C38B C47B C48 C49 -138.0(19)
C60B C47B C48 C49 97(2)
S4 C47B C48 C49 -20(2)
C38B C47B C48 C47A -44(3)
C60B C47B C48 C47A -168(4)
S4 C47B C48 C47A 74(2)
C46 C48 C49 C50 174.7(13)
C47A C48 C49 C50 -21.1(17)
C47B C48 C49 C50 11.7(18)
C46 C48 C49 C55 -6(2)
C47A C48 C49 C55 158.6(16)
C47B C48 C49 C55 -168.6(17)
C55 C49 C50 C58 5.4(17)
C48 C49 C50 C58 -174.8(11)
C55 C49 C50 S4 -176.3(9)
C48 C49 C50 S4 3.5(13)
C47B S4 C50 C49 -14.3(14)
C47A S4 C50 C49 11.8(13)
C47B S4 C50 C58 164.0(14)
C47A S4 C50 C58 -169.9(13)
C41 C40 C51 C52 -1.2(19)
C39 C40 C51 C52 179.8(12)
C40 C51 C52 C53 2.0(19)
C51 C52 C53 C54 -1.4(18)
C51 C52 C53 C61 -179.5(12)
C40 C41 C54 C53 0.7(18)
S3 C41 C54 C53 -179.2(9)
C52 C53 C54 C41 0.1(18)
C61 C53 C54 C41 178.2(11)
C50 C49 C55 C56 -4.6(18)
C48 C49 C55 C56 175.7(12)
C49 C55 C56 C57 1.0(19)
C55 C56 C57 C58 2.0(19)
C55 C56 C57 C68 -174.1(11)
C56 C57 C58 C50 -1.3(18)
C68 C57 C58 C50 174.9(11)
C49 C50 C58 C57 -2.5(18)
S4 C50 C58 C57 179.3(9)
O6 N6 C61 N5 -176.1(12)
C63 N6 C61 N5 -4.6(15)
O6 N6 C61 C53 3(2)
C63 N6 C61 C53 174.5(11)
O5 N5 C61 N6 176.5(11)
C62 N5 C61 N6 -11.0(14)
O5 N5 C61 C53 -3(2)
C62 N5 C61 C53 170.0(11)
C54 C53 C61 N6 19.6(19)
C52 C53 C61 N6 -162.3(12)
C54 C53 C61 N5 -161.5(12)
C52 C53 C61 N5 16.5(19)
O5 N5 C62 C64 -43.0(15)
C61 N5 C62 C64 143.9(11)
O5 N5 C62 C63 -165.7(10)
C61 N5 C62 C63 21.2(13)
O5 N5 C62 C65 75.3(13)
C61 N5 C62 C65 -97.8(12)
N5 C62 C63 C67 -138.0(12)
C64 C62 C63 C67 103.7(14)
C65 C62 C63 C67 -23.4(16)
N5 C62 C63 C66 92.1(12)
C64 C62 C63 C66 -26.2(16)
C65 C62 C63 C66 -153.3(12)
N5 C62 C63 N6 -20.7(11)
C64 C62 C63 N6 -139.0(11)
C65 C62 C63 N6 93.9(12)
O6 N6 C63 C67 -46.9(16)
C61 N6 C63 C67 140.7(12)
O6 N6 C63 C66 71.5(15)
C61 N6 C63 C66 -100.8(13)
O6 N6 C63 C62 -170.5(11)
C61 N6 C63 C62 17.1(14)
O7 N7 C68 N8 179.6(12)
C69 N7 C68 N8 -4.8(15)
O7 N7 C68 C57 2(2)
C69 N7 C68 C57 177.2(11)
O8 N8 C68 N7 178.9(12)
C70 N8 C68 N7 -6.5(14)
O8 N8 C68 C57 -3(2)
C70 N8 C68 C57 171.5(11)
C56 C57 C68 N7 147.0(13)
C58 C57 C68 N7 -29.3(18)
C56 C57 C68 N8 -30.7(18)
C58 C57 C68 N8 153.1(12)
O7 N7 C69 C71 -46.7(19)
C68 N7 C69 C71 137.4(15)
O7 N7 C69 C70 -170.8(11)
C68 N7 C69 C70 13.3(14)
O7 N7 C69 C72 72.7(15)
C68 N7 C69 C72 -103.2(13)
O8 N8 C70 C74 69.7(15)
C68 N8 C70 C74 -105.4(12)
O8 N8 C70 C73 -49.3(16)
C68 N8 C70 C73 135.7(12)
O8 N8 C70 C69 -170.4(11)
C68 N8 C70 C69 14.5(14)
C71 C69 C70 N8 -133.5(15)
N7 C69 C70 N8 -15.3(12)
C72 C69 C70 N8 94.1(12)
C71 C69 C70 C74 -19.7(19)
N7 C69 C70 C74 98.5(12)
C72 C69 C70 C74 -152.1(12)
C71 C69 C70 C73 107.3(18)
N7 C69 C70 C73 -134.4(12)
C72 C69 C70 C73 -25.0(16)
